data_1559093
loop_
_publ_author_name
'Cai, Changting'
'Lin, Bicheng'
'Wu, Wenxuan'
'Zhu, Qingwei'

_publ_section_title
;
 (3<i>Z</i>,5<i>E</i>)-2-Amino-4,6-bis(pyridin-3-yl)hepta-1,3,5-triene-1,1,3-tricarbonitrile
;
_journal_coeditor_code HB4363
_journal_issue 9
_journal_name_full IUCrData
_journal_page_first x201246
_journal_paper_doi 10.1107/S2414314620012468
_journal_volume 5
_journal_year 2020
_chemical_formula_iupac 'C20 H14 N6'
_chemical_formula_moiety 'C20 H14 N6'
_chemical_formula_sum 'C20 H14 N6'
_chemical_formula_weight 338.37
_chemical_name_systematic (3<i>Z</i>,5<i>E</i>)-2-Amino-4,6-bis(pyridin-3-yl)hepta-1,3,5-triene-1,1,3-tricarbonitrile
_space_group_crystal_system monoclinic
_space_group_IT_number 14
_space_group_name_Hall '-P 2ybc'
_space_group_name_H-M_alt 'P 1 21/c 1'
_atom_sites_solution_hydrogens mixed
_atom_sites_solution_primary direct
_audit_creation_method
;
Olex2 1.2
(compiled 2018.05.29 svn.r3508 for OlexSys, GUI svn.r5506)
;
_cell_angle_alpha 90
_cell_angle_beta 105.917(5)
_cell_angle_gamma 90
_cell_formula_units_Z 4
_cell_length_a 8.4636(13)
_cell_length_b 9.8402(15)
_cell_length_c 22.701(3)
_cell_measurement_reflns_used 7944
_cell_measurement_temperature 296.15
_cell_measurement_theta_max 27.221
_cell_measurement_theta_min 2.270
_cell_volume 1818.1(5)
_computing_cell_refinement
;
SAINT (Bruker, 2013)
;
_computing_data_collection
;
APEX2 (Bruker, 2013)
;
_computing_data_reduction
;
SAINT (Bruker, 2013)
;
_computing_molecular_graphics
;
<i>OLEX2</i> (Dolomanov <i>et al.</i>,  2009)
;
_computing_publication_material
;
<i>OLEX2</i> (Dolomanov <i>et al.</i>,  2009)
;
_computing_structure_refinement
;
ShelXL (Sheldrick, 2015)
;
_computing_structure_solution
;
<i>olex2.solve</i> (Bourhis <i>et al.</i>,  2015)
;
_diffrn_ambient_temperature 293(2)
_diffrn_measured_fraction_theta_full 1.000
_diffrn_measured_fraction_theta_max 0.935
_diffrn_measurement_device_type 'Bruker APEXII CCD'
_diffrn_measurement_method '\w scans'
_diffrn_radiation_type MoK\a
_diffrn_radiation_wavelength 0.71073
_diffrn_reflns_av_R_equivalents 0.0429
_diffrn_reflns_av_unetI/netI 0.0293
_diffrn_reflns_limit_h_max 10
_diffrn_reflns_limit_h_min -11
_diffrn_reflns_limit_k_max 12
_diffrn_reflns_limit_k_min -12
_diffrn_reflns_limit_l_max 28
_diffrn_reflns_limit_l_min -28
_diffrn_reflns_number 14113
_diffrn_reflns_theta_full 25.242
_diffrn_reflns_theta_max 27.520
_diffrn_reflns_theta_min 1.866
_exptl_absorpt_coefficient_mu 0.078
_exptl_absorpt_correction_T_max 0.7456
_exptl_absorpt_correction_T_min 0.5928
_exptl_absorpt_correction_type multi-scan
_exptl_absorpt_process_details
;
(SADABS; Bruker, 2013)
;
_exptl_crystal_colour yellow
_exptl_crystal_density_diffrn 1.236
_exptl_crystal_density_method 'not measured'
_exptl_crystal_description block
_exptl_crystal_F_000 704
_exptl_crystal_size_max 0.30
_exptl_crystal_size_mid 0.20
_exptl_crystal_size_min 0.10
_refine_diff_density_max 0.237
_refine_diff_density_min -0.185
_refine_ls_extinction_method none
_refine_ls_goodness_of_fit_ref 1.033
_refine_ls_hydrogen_treatment constr
_refine_ls_matrix_type full
_refine_ls_number_parameters 236
_refine_ls_number_reflns 3912
_refine_ls_number_restraints 0
_refine_ls_restrained_S_all 1.033
_refine_ls_R_factor_all 0.0491
_refine_ls_R_factor_gt 0.0419
_refine_ls_shift/su_max 0.001
_refine_ls_shift/su_mean 0.000
_refine_ls_structure_factor_coef Fsqd
_refine_ls_weighting_details 'w=1/[\s^2^(Fo^2^)+(0.0519P)^2^+0.4095P] where P=(Fo^2^+2Fc^2^)/3'
_refine_ls_weighting_scheme calc
_refine_ls_wR_factor_gt 0.1083
_refine_ls_wR_factor_ref 0.1141
_reflns_number_gt 3314
_reflns_number_total 3912
_reflns_threshold_expression 'I > 2\s(I)'
_cod_data_source_file hb4363sup1.cif
_cod_data_source_block I
_cod_database_code 1559093
_shelx_space_group_comment
;
The symmetry employed for this shelxl refinement is uniquely defined
by the following loop, which should always be used as a source of
symmetry information in preference to the above space-group names.
They are only intended as comments.
;

loop_
_space_group_symop_operation_xyz
'x, y, z'
'-x, y+1/2, -z+1/2'
'-x, -y, -z'
'x, -y-1/2, z-1/2'

loop_
_atom_site_type_symbol
_atom_site_label
_atom_site_fract_x
_atom_site_fract_y
_atom_site_fract_z
_atom_site_U_iso_or_equiv
_atom_site_adp_type
_atom_site_calc_flag
_atom_site_occupancy
_atom_site_disorder_assembly
_atom_site_disorder_group
N N1 0.56958(17) 0.53555(15) 0.42295(5) 0.0603(4) Uani d 1 . .
N N2 0.94585(16) 0.23652(13) 0.49739(6) 0.0549(3) Uani d 1 . .
N N3 0.79713(13) 0.65640(10) 0.57511(5) 0.0390(2) Uani d 1 . .
H H3A 0.741712 0.707730 0.544186 0.047 Uiso d 1 . .
H H3B 0.814112 0.687880 0.612586 0.047 Uiso d 1 . .
N N4 1.21602(16) 0.64094(15) 0.67229(7) 0.0643(4) Uani d 1 . .
N N5 1.19544(15) 0.19840(13) 0.79606(5) 0.0520(3) Uani d 1 . .
N N6 0.35370(14) 0.13699(12) 0.52035(6) 0.0500(3) Uani d 1 . .
C C1 0.67660(15) 0.50431(13) 0.46360(5) 0.0388(3) Uani d 1 . .
C C2 0.80838(14) 0.46093(12) 0.51396(5) 0.0325(2) Uani d 1 . .
C C3 0.88674(15) 0.33700(13) 0.50564(5) 0.0375(3) Uani d 1 . .
C C4 0.85396(13) 0.53460(11) 0.56833(5) 0.0313(2) Uani d 1 . .
C C5 0.97970(14) 0.47672(12) 0.62215(5) 0.0337(3) Uani d 1 . .
C C6 1.11384(15) 0.56647(14) 0.64999(6) 0.0410(3) Uani d 1 . .
C C7 0.96757(14) 0.35134(12) 0.64586(5) 0.0343(3) Uani d 1 . .
C C8 1.10641(15) 0.29486(13) 0.69512(5) 0.0369(3) Uani d 1 . .
C C9 1.26451(16) 0.28301(16) 0.68862(6) 0.0492(3) Uani d 1 . .
H H9 1.288538 0.312862 0.653171 0.059 Uiso calc 1 . .
C C10 1.38551(18) 0.22577(18) 0.73606(7) 0.0580(4) Uani d 1 . .
H H10 1.491932 0.215363 0.732728 0.070 Uiso calc 1 . .
C C11 1.34588(19) 0.18459(16) 0.78815(6) 0.0556(4) Uani d 1 . .
H H11 1.427618 0.145165 0.819473 0.067 Uiso calc 1 . .
C C12 1.07878(16) 0.25103(14) 0.74965(6) 0.0432(3) Uani d 1 . .
H H12 0.973100 0.258789 0.754047 0.052 Uiso calc 1 . .
C C13 0.81217(14) 0.27732(13) 0.62629(5) 0.0366(3) Uani d 1 . .
H H13 0.718338 0.331166 0.615438 0.044 Uiso calc 1 . .
C C14 0.78551(15) 0.14270(13) 0.62173(6) 0.0410(3) Uani d 1 . .
C C15 0.9134(2) 0.03265(16) 0.63531(9) 0.0667(5) Uani d 1 . .
H H15A 1.019436 0.071646 0.638498 0.100 Uiso calc 1 . .
H H15B 0.888321 -0.033182 0.602860 0.100 Uiso calc 1 . .
H H15C 0.914337 -0.010841 0.673256 0.100 Uiso calc 1 . .
C C16 0.61170(16) 0.09860(13) 0.59646(6) 0.0415(3) Uani d 1 . .
C C17 0.53955(19) -0.00536(16) 0.62118(7) 0.0566(4) Uani d 1 . .
H H17 0.601159 -0.054456 0.654636 0.068 Uiso calc 1 . .
C C18 0.3753(2) -0.03560(16) 0.59575(8) 0.0622(4) Uani d 1 . .
H H18 0.325133 -0.104969 0.611867 0.075 Uiso calc 1 . .
C C19 0.28733(18) 0.03862(15) 0.54626(8) 0.0557(4) Uani d 1 . .
H H19 0.176290 0.019311 0.530079 0.067 Uiso calc 1 . .
C C20 0.51241(16) 0.16395(14) 0.54536(6) 0.0440(3) Uani d 1 . .
H H20 0.560161 0.231478 0.527256 0.053 Uiso calc 1 . .

loop_
_atom_site_aniso_label
_atom_site_aniso_U_11
_atom_site_aniso_U_22
_atom_site_aniso_U_33
_atom_site_aniso_U_12
_atom_site_aniso_U_13
_atom_site_aniso_U_23
N1 0.0603(8) 0.0704(9) 0.0382(6) 0.0141(7) -0.0065(6) -0.0033(6)
N2 0.0563(7) 0.0427(7) 0.0675(8) 0.0025(6) 0.0203(6) -0.0034(6)
N3 0.0455(6) 0.0360(5) 0.0295(5) 0.0030(4) 0.0003(4) 0.0003(4)
N4 0.0456(7) 0.0640(9) 0.0725(9) -0.0165(6) -0.0019(6) -0.0138(7)
N5 0.0559(7) 0.0589(7) 0.0328(5) 0.0047(6) -0.0018(5) 0.0094(5)
N6 0.0394(6) 0.0452(6) 0.0561(7) -0.0040(5) -0.0027(5) 0.0045(5)
C1 0.0417(7) 0.0415(7) 0.0301(6) -0.0004(5) 0.0047(5) -0.0034(5)
C2 0.0317(6) 0.0340(6) 0.0290(5) -0.0029(5) 0.0038(4) 0.0014(4)
C3 0.0359(6) 0.0386(7) 0.0367(6) -0.0054(5) 0.0076(5) 0.0005(5)
C4 0.0294(5) 0.0324(6) 0.0294(5) -0.0051(4) 0.0033(4) 0.0038(4)
C5 0.0287(6) 0.0379(6) 0.0297(5) -0.0033(5) -0.0002(4) 0.0001(4)
C6 0.0346(6) 0.0438(7) 0.0390(6) -0.0025(5) 0.0008(5) 0.0001(5)
C7 0.0319(6) 0.0384(6) 0.0287(5) 0.0009(5) 0.0020(4) 0.0035(5)
C8 0.0340(6) 0.0392(6) 0.0316(6) -0.0002(5) -0.0008(5) 0.0038(5)
C9 0.0396(7) 0.0625(9) 0.0423(7) 0.0063(6) 0.0059(6) 0.0091(6)
C10 0.0381(7) 0.0731(10) 0.0559(9) 0.0140(7) 0.0014(6) 0.0050(7)
C11 0.0521(8) 0.0585(9) 0.0422(7) 0.0135(7) -0.0105(6) 0.0059(6)
C12 0.0404(7) 0.0509(8) 0.0337(6) 0.0014(6) 0.0025(5) 0.0062(5)
C13 0.0317(6) 0.0393(6) 0.0343(6) 0.0004(5) 0.0015(5) 0.0092(5)
C14 0.0362(6) 0.0399(7) 0.0412(6) -0.0013(5) 0.0007(5) 0.0100(5)
C15 0.0485(9) 0.0434(8) 0.0924(12) 0.0043(7) -0.0072(8) 0.0069(8)
C16 0.0387(7) 0.0349(6) 0.0461(7) -0.0031(5) 0.0036(5) 0.0055(5)
C17 0.0525(8) 0.0470(8) 0.0626(9) -0.0076(7) 0.0026(7) 0.0190(7)
C18 0.0535(9) 0.0503(9) 0.0794(11) -0.0157(7) 0.0123(8) 0.0137(8)
C19 0.0400(7) 0.0483(8) 0.0722(10) -0.0092(6) 0.0043(7) -0.0005(7)
C20 0.0396(7) 0.0400(7) 0.0466(7) -0.0050(5) 0.0018(5) 0.0064(6)

loop_
_atom_type_symbol
_atom_type_description
_atom_type_scat_dispersion_real
_atom_type_scat_dispersion_imag
_atom_type_scat_source
C C 0.0033 0.0016 'International Tables Vol C Tables 4.2.6.8 and 6.1.1.4'
H H 0.0000 0.0000 'International Tables Vol C Tables 4.2.6.8 and 6.1.1.4'
N N 0.0061 0.0033 'International Tables Vol C Tables 4.2.6.8 and 6.1.1.4'

loop_
_geom_angle_atom_site_label_1
_geom_angle_atom_site_label_2
_geom_angle_atom_site_label_3
_geom_angle_site_symmetry_1
_geom_angle_site_symmetry_3
_geom_angle
_geom_angle_publ_flag
H3A N3 H3B . . 118.4 ?
C4 N3 H3A . . 123.8 ?
C4 N3 H3B . . 117.8 ?
C12 N5 C11 . . 117.23(12) ?
C20 N6 C19 . . 116.96(12) ?
N1 C1 C2 . . 178.16(15) ?
C3 C2 C1 . . 116.10(10) ?
C4 C2 C1 . . 121.38(11) ?
C4 C2 C3 . . 122.50(10) ?
N2 C3 C2 . . 177.90(14) ?
N3 C4 C2 . . 123.83(10) ?
N3 C4 C5 . . 116.89(10) ?
C2 C4 C5 . . 119.23(10) ?
C6 C5 C4 . . 115.06(10) ?
C7 C5 C4 . . 123.66(10) ?
C7 C5 C6 . . 121.21(10) ?
N4 C6 C5 . . 177.52(15) ?
C5 C7 C8 . . 120.36(10) ?
C5 C7 C13 . . 119.38(10) ?
C13 C7 C8 . . 120.07(10) ?
C9 C8 C7 . . 122.37(11) ?
C12 C8 C7 . . 119.57(11) ?
C12 C8 C9 . . 118.05(11) ?
C8 C9 H9 . . 120.7 ?
C10 C9 C8 . . 118.62(13) ?
C10 C9 H9 . . 120.7 ?
C9 C10 H10 . . 120.5 ?
C11 C10 C9 . . 119.03(14) ?
C11 C10 H10 . . 120.5 ?
N5 C11 C10 . . 123.35(12) ?
N5 C11 H11 . . 118.3 ?
C10 C11 H11 . . 118.3 ?
N5 C12 C8 . . 123.68(13) ?
N5 C12 H12 . . 118.2 ?
C8 C12 H12 . . 118.2 ?
C7 C13 H13 . . 115.4 ?
C14 C13 C7 . . 129.28(12) ?
C14 C13 H13 . . 115.4 ?
C13 C14 C15 . . 126.78(12) ?
C13 C14 C16 . . 116.38(11) ?
C16 C14 C15 . . 116.69(12) ?
C14 C15 H15A . . 109.5 ?
C14 C15 H15B . . 109.5 ?
C14 C15 H15C . . 109.5 ?
H15A C15 H15B . . 109.5 ?
H15A C15 H15C . . 109.5 ?
H15B C15 H15C . . 109.5 ?
C17 C16 C14 . . 123.86(12) ?
C17 C16 C20 . . 116.53(12) ?
C20 C16 C14 . . 119.61(11) ?
C16 C17 H17 . . 120.2 ?
C18 C17 C16 . . 119.57(13) ?
C18 C17 H17 . . 120.2 ?
C17 C18 H18 . . 120.5 ?
C19 C18 C17 . . 118.91(14) ?
C19 C18 H18 . . 120.5 ?
N6 C19 C18 . . 123.14(13) ?
N6 C19 H19 . . 118.4 ?
C18 C19 H19 . . 118.4 ?
N6 C20 C16 . . 124.84(12) ?
N6 C20 H20 . . 117.6 ?
C16 C20 H20 . . 117.6 ?

loop_
_geom_bond_atom_site_label_1
_geom_bond_atom_site_label_2
_geom_bond_site_symmetry_2
_geom_bond_distance
_geom_bond_publ_flag
N1 C1 . 1.1438(16) ?
N2 C3 . 1.1465(17) ?
N3 H3A . 0.8873 ?
N3 H3B . 0.8795 ?
N3 C4 . 1.3161(15) ?
N4 C6 . 1.1407(18) ?
N5 C11 . 1.341(2) ?
N5 C12 . 1.3352(16) ?
N6 C19 . 1.3341(19) ?
N6 C20 . 1.3337(17) ?
C1 C2 . 1.4261(16) ?
C2 C3 . 1.4253(17) ?
C2 C4 . 1.3915(16) ?
C4 C5 . 1.4956(15) ?
C5 C6 . 1.4403(17) ?
C5 C7 . 1.3611(17) ?
C7 C8 . 1.4898(15) ?
C7 C13 . 1.4619(16) ?
C8 C9 . 1.3908(18) ?
C8 C12 . 1.3898(17) ?
C9 H9 . 0.9300 ?
C9 C10 . 1.3859(19) ?
C10 H10 . 0.9300 ?
C10 C11 . 1.376(2) ?
C11 H11 . 0.9300 ?
C12 H12 . 0.9300 ?
C13 H13 . 0.9300 ?
C13 C14 . 1.3430(18) ?
C14 C15 . 1.502(2) ?
C14 C16 . 1.4894(18) ?
C15 H15A . 0.9600 ?
C15 H15B . 0.9600 ?
C15 H15C . 0.9600 ?
C16 C17 . 1.3865(19) ?
C16 C20 . 1.3895(18) ?
C17 H17 . 0.9300 ?
C17 C18 . 1.384(2) ?
C18 H18 . 0.9300 ?
C18 C19 . 1.375(2) ?
C19 H19 . 0.9300 ?
C20 H20 . 0.9300 ?

loop_
_geom_hbond_atom_site_label_D
_geom_hbond_atom_site_label_H
_geom_hbond_atom_site_label_A
_geom_hbond_site_symmetry_A
_geom_hbond_distance_DH
_geom_hbond_distance_HA
_geom_hbond_distance_DA
_geom_hbond_angle_DHA
N3 H3A N6 3_666 0.89 2.12 2.9903(17) 168
N3 H3B N5 2_756 0.88 2.10 2.9372(16) 159

loop_
_geom_torsion_atom_site_label_1
_geom_torsion_atom_site_label_2
_geom_torsion_atom_site_label_3
_geom_torsion_atom_site_label_4
_geom_torsion_site_symmetry_1
_geom_torsion_site_symmetry_2
_geom_torsion_site_symmetry_3
_geom_torsion_site_symmetry_4
_geom_torsion
_geom_torsion_publ_flag
N3 C4 C5 C6 . . . . -48.83(14) ?
N3 C4 C5 C7 . . . . 128.18(13) ?
C1 C2 C4 N3 . . . . -9.54(18) ?
C1 C2 C4 C5 . . . . 173.02(11) ?
C2 C4 C5 C6 . . . . 128.78(12) ?
C2 C4 C5 C7 . . . . -54.20(16) ?
C3 C2 C4 N3 . . . . 172.02(11) ?
C3 C2 C4 C5 . . . . -5.42(17) ?
C4 C5 C7 C8 . . . . 173.26(11) ?
C4 C5 C7 C13 . . . . -11.86(18) ?
C5 C7 C8 C9 . . . . -55.22(18) ?
C5 C7 C8 C12 . . . . 125.28(13) ?
C5 C7 C13 C14 . . . . 149.68(13) ?
C6 C5 C7 C8 . . . . -9.90(18) ?
C6 C5 C7 C13 . . . . 164.97(11) ?
C7 C8 C9 C10 . . . . -178.20(13) ?
C7 C8 C12 N5 . . . . 179.59(13) ?
C7 C13 C14 C15 . . . . -0.9(2) ?
C7 C13 C14 C16 . . . . -176.34(11) ?
C8 C7 C13 C14 . . . . -35.42(19) ?
C8 C9 C10 C11 . . . . -0.9(2) ?
C9 C8 C12 N5 . . . . 0.1(2) ?
C9 C10 C11 N5 . . . . -0.9(3) ?
C11 N5 C12 C8 . . . . -1.8(2) ?
C12 N5 C11 C10 . . . . 2.2(2) ?
C12 C8 C9 C10 . . . . 1.3(2) ?
C13 C7 C8 C9 . . . . 129.94(14) ?
C13 C7 C8 C12 . . . . -49.56(17) ?
C13 C14 C16 C17 . . . . -135.69(15) ?
C13 C14 C16 C20 . . . . 43.89(18) ?
C14 C16 C17 C18 . . . . 177.62(15) ?
C14 C16 C20 N6 . . . . -177.12(14) ?
C15 C14 C16 C17 . . . . 48.4(2) ?
C15 C14 C16 C20 . . . . -132.01(15) ?
C16 C17 C18 C19 . . . . 0.1(3) ?
C17 C16 C20 N6 . . . . 2.5(2) ?
C17 C18 C19 N6 . . . . 1.6(3) ?
C19 N6 C20 C16 . . . . -0.9(2) ?
C20 N6 C19 C18 . . . . -1.2(2) ?
C20 C16 C17 C18 . . . . -2.0(2) ?

_cod_database_fobs_code 1559093
